data_7218033
loop_
_publ_author_name
'De la Pinta, Noelia'
'Caballero, Ana B.'
'Madariaga, Gotzon'
'Ezpeleta, Jos\'e M.'
'Rodriguez-Dieguez, Antonio'
'Salas, Juan M.'
'Cort\'es, Roberto'

_publ_section_title
;
 DPDS--DPS in situ transformation at room temperature via a
 1,2-nucleophilic addition mechanism
;
_journal_issue 36
_journal_name_full CrystEngComm
_journal_page_first 8322
_journal_paper_doi 10.1039/C4CE00781F
_journal_volume 16
_journal_year 2014
_chemical_formula_moiety 'C22 H16 Fe N6 S4, 2(H2 O)'
_chemical_formula_sum 'C22 H20 Fe N6 O2 S4'
_chemical_formula_weight 584.53
_chemical_name_systematic
;
 ?
;
_space_group_IT_number 15
_symmetry_space_group_name_Hall '-C 2yc'
_symmetry_space_group_name_H-M 'C 1 2/c 1'
_atom_sites_solution_hydrogens geom
_atom_sites_solution_primary direct
_atom_sites_solution_secondary difmap
_audit_creation_date 2011-12-07T13:37:37-00:00
_audit_creation_method 'WinGX routine CIF_UPDATE'
_cell_angle_alpha 90
_cell_angle_beta 118.53(4)
_cell_angle_gamma 90
_cell_formula_units_Z 4
_cell_length_a 17.001(6)
_cell_length_b 10.288(4)
_cell_length_c 16.629(6)
_cell_measurement_reflns_used 1049
_cell_measurement_temperature 293(2)
_cell_measurement_theta_max 26.12
_cell_measurement_theta_min 2.4
_cell_volume 2555.3(19)
_computing_structure_refinement 'SHELXL-97 (Sheldrick, 2008)'
_diffrn_ambient_temperature 293(2)
_diffrn_measured_fraction_theta_full 0.98
_diffrn_measured_fraction_theta_max 0.98
_diffrn_radiation_monochromator graphite
_diffrn_radiation_type MoK\a
_diffrn_radiation_wavelength 0.71069
_diffrn_reflns_av_R_equivalents 0.2777
_diffrn_reflns_av_unetI/netI 0.4306
_diffrn_reflns_limit_h_max 20
_diffrn_reflns_limit_h_min -20
_diffrn_reflns_limit_k_max 12
_diffrn_reflns_limit_k_min -12
_diffrn_reflns_limit_l_max 20
_diffrn_reflns_limit_l_min -20
_diffrn_reflns_number 9614
_diffrn_reflns_theta_full 26.12
_diffrn_reflns_theta_max 26.12
_diffrn_reflns_theta_min 2.4
_exptl_absorpt_coefficient_mu 0.95
_exptl_absorpt_correction_type none
_exptl_crystal_density_diffrn 1.519
_exptl_crystal_density_method 'not measured'
_exptl_crystal_F_000 1200
_refine_diff_density_max 0.298
_refine_diff_density_min -0.621
_refine_diff_density_rms 0.07
_refine_ls_extinction_method none
_refine_ls_goodness_of_fit_ref 0.625
_refine_ls_hydrogen_treatment mixed
_refine_ls_matrix_type full
_refine_ls_number_parameters 174
_refine_ls_number_reflns 2490
_refine_ls_number_restraints 3
_refine_ls_restrained_S_all 0.625
_refine_ls_R_factor_all 0.2429
_refine_ls_R_factor_gt 0.0446
_refine_ls_shift/su_max 0.005
_refine_ls_shift/su_mean 0
_refine_ls_structure_factor_coef Fsqd
_refine_ls_weighting_details 'calc w=1/[\s^2^(Fo^2^)+(0.0155P)^2^+0.0000P] where P=(Fo^2^+2Fc^2^)/3'
_refine_ls_weighting_scheme calc
_refine_ls_wR_factor_ref 0.1051
_reflns_number_gt 564
_reflns_number_total 2490
_reflns_threshold_expression >2\s(I)
_cod_duplicate_entry 7216466
_cod_data_source_file c4ce00781f2.cif
_cod_data_source_block 275febpsns
_cod_original_sg_symbol_H-M 'C 2/c'
_cod_database_code 7218033

loop_
_symmetry_equiv_pos_as_xyz
'x, y, z'
'-x, y, -z+1/2'
'x+1/2, y+1/2, z'
'-x+1/2, y+1/2, -z+1/2'
'-x, -y, -z'
'x, -y, z-1/2'
'-x+1/2, -y+1/2, -z'
'x+1/2, -y+1/2, z-1/2'

loop_
_atom_site_label
_atom_site_fract_x
_atom_site_fract_y
_atom_site_fract_z
_atom_site_U_iso_or_equiv
_atom_site_adp_type
_atom_site_calc_flag
_atom_site_refinement_flags
_atom_site_occupancy
_atom_site_type_symbol
Fe1 0.5 0.16206(18) 0.75 0.0436(5) Uani d S 1 Fe
S1 0.65336(13) 0.6637(2) 1.05256(13) 0.0530(6) Uani d . 1 S
S3 0.2054(12) 0.1300(19) 0.7264(13) 0.138(7) Uani d P 0.5 S
S3' 0.2246(12) 0.0762(16) 0.7555(13) 0.090(4) Uani d P 0.5 S
N1 0.5544(4) 0.3201(7) 0.8541(4) 0.0429(18) Uani d . 1 N
N2 0.4326(4) 0.0088(6) 0.6431(5) 0.0467(18) Uani d . 1 N
N3 0.3830(4) 0.1581(7) 0.7627(4) 0.0523(17) Uani d . 1 N
C3 0.3141(6) 0.1338(8) 0.7550(5) 0.062(3) Uani d . 1 C
C11 0.6415(5) 0.3339(8) 0.9140(5) 0.061(2) Uani d . 1 C
H11 0.6815 0.2715 0.915 0.092 Uiso calc R 1 H
C12 0.4288(5) 0.0167(7) 0.5627(6) 0.054(2) Uani d . 1 C
H12 0.4452 0.0946 0.5464 0.081 Uiso calc R 1 H
C21 0.6742(5) 0.4369(7) 0.9741(5) 0.052(2) Uani d . 1 C
H21 0.7351 0.4427 1.0149 0.078 Uiso calc R 1 H
C22 0.4014(5) -0.0864(8) 0.5000(6) 0.054(2) Uani d . 1 C
H22 0.3978 -0.076 0.4428 0.082 Uiso calc R 1 H
C31 0.6166(5) 0.5317(7) 0.9740(5) 0.039(2) Uani d . 1 C
C32 0.3797(5) -0.2050(7) 0.5252(6) 0.039(2) Uani d . 1 C
C41 0.5254(5) 0.5151(7) 0.9128(5) 0.048(2) Uani d . 1 C
H41 0.4836 0.5747 0.9111 0.071 Uiso calc R 1 H
C42 0.3784(5) -0.2075(7) 0.6081(5) 0.044(2) Uani d . 1 C
H42 0.3594 -0.2822 0.6253 0.066 Uiso calc R 1 H
C51 0.4984(5) 0.4089(7) 0.8548(5) 0.048(2) Uani d . 1 C
H51 0.4377 0.3993 0.8142 0.071 Uiso calc R 1 H
C52 0.4050(5) -0.1011(7) 0.6651(5) 0.048(2) Uani d . 1 C
H52 0.4037 -0.1055 0.7203 0.072 Uiso calc R 1 H
O1 0.149(3) 0.332(6) 0.629(3) 0.65(2) Uani d D 1 O
H1O1 0.20(2) 0.35(9) 0.66(4) 0.98 Uiso d D 1 H
H2O1 0.14(4) 0.28(7) 0.66(4) 0.98 Uiso d D 1 H

loop_
_atom_site_aniso_label
_atom_site_aniso_U_11
_atom_site_aniso_U_22
_atom_site_aniso_U_33
_atom_site_aniso_U_12
_atom_site_aniso_U_13
_atom_site_aniso_U_23
Fe1 0.0434(10) 0.0347(10) 0.0547(12) 0 0.0252(10) 0
S1 0.0609(14) 0.0394(11) 0.0515(13) -0.0041(13) 0.0210(13) -0.0018(13)
S3 0.049(6) 0.23(2) 0.138(15) -0.035(11) 0.046(9) -0.092(13)
S3' 0.055(9) 0.123(9) 0.095(9) -0.038(6) 0.038(7) -0.009(5)
N1 0.038(4) 0.037(4) 0.051(4) 0.003(3) 0.019(4) -0.004(4)
N2 0.063(5) 0.032(4) 0.064(5) -0.001(3) 0.045(4) 0.002(4)
C22 0.062(6) 0.048(6) 0.054(6) 0.005(5) 0.028(5) 0.000(5)
C21 0.044(5) 0.044(5) 0.052(6) 0.015(4) 0.010(4) -0.011(4)
C31 0.055(6) 0.025(5) 0.035(5) -0.004(4) 0.020(5) 0.005(4)
C12 0.053(5) 0.042(5) 0.070(7) -0.010(4) 0.033(5) -0.003(5)
C42 0.056(5) 0.034(5) 0.051(6) -0.004(4) 0.033(5) 0.002(4)
C32 0.038(5) 0.030(5) 0.043(6) 0.003(4) 0.015(5) -0.005(4)
C52 0.056(5) 0.037(4) 0.057(6) -0.005(4) 0.032(5) -0.003(4)
C11 0.058(5) 0.043(4) 0.073(6) 0.015(5) 0.023(5) -0.007(6)
C41 0.046(5) 0.045(5) 0.053(6) 0.006(4) 0.025(5) -0.008(4)
C3 0.071(6) 0.066(7) 0.052(6) -0.023(5) 0.033(6) -0.025(5)
N3 0.051(4) 0.049(4) 0.068(4) -0.015(4) 0.038(4) -0.013(4)
C51 0.045(5) 0.047(5) 0.049(6) -0.005(4) 0.021(4) -0.003(4)
O1 0.66(4) 0.57(5) 0.91(5) 0.17(4) 0.52(4) 0.21(4)

loop_
_atom_type_symbol
_atom_type_description
_atom_type_scat_dispersion_real
_atom_type_scat_dispersion_imag
_atom_type_scat_source
C C 0.0033 0.0016 'International Tables Vol C Tables 4.2.6.8 and 6.1.1.4'
H H 0 0 'International Tables Vol C Tables 4.2.6.8 and 6.1.1.4'
N N 0.0061 0.0033 'International Tables Vol C Tables 4.2.6.8 and 6.1.1.4'
S S 0.1246 0.1234 'International Tables Vol C Tables 4.2.6.8 and 6.1.1.4'
Fe Fe 0.3463 0.8444 'International Tables Vol C Tables 4.2.6.8 and 6.1.1.4'
O O 0.0106 0.006 'International Tables Vol C Tables 4.2.6.8 and 6.1.1.4'

loop_
_geom_angle_atom_site_label_1
_geom_angle_atom_site_label_2
_geom_angle_atom_site_label_3
_geom_angle
_geom_angle_site_symmetry_1
_geom_angle_site_symmetry_3
N3 Fe1 N3 177.8(4) . 2_656
N3 Fe1 N1 89.7(2) . .
N3 Fe1 N1 91.9(2) 2_656 .
N3 Fe1 N1 91.7(2) . 2_656
N3 Fe1 N1 89.9(2) 2_656 2_656
N1 Fe1 N1 86.3(3) . 2_656
N3 Fe1 N2 85.3(2) . .
N3 Fe1 N2 93.2(3) 2_656 .
N1 Fe1 N2 174.6(2) . .
N1 Fe1 N2 91.8(2) 2_656 .
N3 Fe1 N2 93.4(3) . 2_656
N3 Fe1 N2 85.1(2) 2_656 2_656
N1 Fe1 N2 91.8(2) . 2_656
N1 Fe1 N2 174.6(2) 2_656 2_656
N2 Fe1 N2 90.5(4) . 2_656
C32 S1 C31 99.7(3) 2_666 .
S3' S3 C3 75(3) . .
S3 S3' C3 81(3) . .
C12 N2 C52 118.6(7) . .
C12 N2 Fe1 121.6(6) . .
C52 N2 Fe1 119.3(6) . .
C51 N1 C11 117.7(7) . .
C51 N1 Fe1 118.6(5) . .
C11 N1 Fe1 123.7(6) . .
C32 C22 C12 118.7(8) . .
C32 C22 H22 120.7 . .
C12 C22 H22 120.7 . .
C21 C31 C41 117.0(7) . .
C21 C31 S1 122.6(6) . .
C41 C31 S1 120.2(6) . .
C11 C21 C31 120.2(7) . .
C11 C21 H21 119.9 . .
C31 C21 H21 119.9 . .
N2 C12 C22 123.3(8) . .
N2 C12 H12 118.3 . .
C22 C12 H12 118.3 . .
C52 C42 C32 121.0(7) . .
C52 C42 H42 119.5 . .
C32 C42 H42 119.5 . .
C42 C32 C22 116.4(7) . .
C42 C32 S1 124.3(6) . 2_646
C22 C32 S1 119.1(7) . 2_646
N2 C52 C42 121.6(7) . .
N2 C52 H52 119.2 . .
C42 C52 H52 119.2 . .
N1 C11 C21 122.6(8) . .
N1 C11 H11 118.7 . .
C21 C11 H11 118.7 . .
C51 C41 C31 119.0(7) . .
C51 C41 H41 120.5 . .
C31 C41 H41 120.5 . .
N3 C3 S3' 169.6(10) . .
N3 C3 S3 165.8(10) . .
C3 N3 Fe1 164.2(7) . .
N1 C51 C41 123.5(7) . .
N1 C51 H51 118.2 . .
C41 C51 H51 118.2 . .
H1O1 O1 H2O1 103.00 . .

loop_
_geom_bond_atom_site_label_1
_geom_bond_atom_site_label_2
_geom_bond_site_symmetry_2
_geom_bond_distance
Fe1 N3 . 2.099(6)
Fe1 N3 2_656 2.099(6)
Fe1 N1 . 2.227(7)
Fe1 N1 2_656 2.230(7)
Fe1 N2 . 2.238(7)
Fe1 N2 2_656 2.241(7)
S1 C32 2_666 1.766(8)
S1 C31 . 1.777(8)
S3 S3' . 0.71(2)
S3 C3 . 1.67(2)
S3' C3 . 1.64(2)
N2 C12 . 1.311(9)
N2 C52 . 1.339(8)
N1 C51 . 1.325(8)
N1 C11 . 1.341(8)
C22 C32 . 1.395(9)
C22 C12 . 1.400(10)
C22 H22 . 0.93
C31 C21 . 1.382(9)
C31 C41 . 1.401(8)
C21 C11 . 1.378(9)
C21 H21 . 0.93
C12 H12 . 0.93
C42 C52 . 1.375(8)
C42 C32 . 1.390(9)
C42 H42 . 0.93
C32 S1 2_646 1.765(8)
C52 H52 . 0.93
C11 H11 . 0.93
C41 C51 . 1.381(9)
C41 H41 . 0.93
C3 N3 . 1.142(8)
C51 H51 . 0.93
O1 H1O1 . 0.8(8)
O1 H2O1 . 0.8(5)

loop_
_geom_hbond_atom_site_label_D
_geom_hbond_atom_site_label_H
_geom_hbond_atom_site_label_A
_geom_hbond_distance_DH
_geom_hbond_distance_HA
_geom_hbond_distance_DA
_geom_hbond_angle_DHA
_geom_hbond_site_symmetry_A
O1 H1O1 S3' 0.8(8) 2.7(8) 3.26(7) 130(9) 4_556
O1 H2O1 S3 0.8(5) 1.9(7) 2.52(4) 132(7) .

loop_
_geom_torsion_atom_site_label_1
_geom_torsion_atom_site_label_2
_geom_torsion_atom_site_label_3
_geom_torsion_atom_site_label_4
_geom_torsion
_geom_torsion_site_symmetry_1
_geom_torsion_site_symmetry_4
N3 Fe1 N2 C12 131.3(6) . .
N3 Fe1 N2 C12 -50.2(6) 2_656 .
N1 Fe1 N2 C12 39.8(6) 2_656 .
N2 Fe1 N2 C12 -135.3(7) 2_656 .
N3 Fe1 N2 C52 -56.9(6) . .
N3 Fe1 N2 C52 121.5(6) 2_656 .
N1 Fe1 N2 C52 -148.5(6) 2_656 .
N2 Fe1 N2 C52 36.4(5) 2_656 .
N3 Fe1 N1 C51 -36.5(6) . .
N3 Fe1 N1 C51 145.0(6) 2_656 .
N1 Fe1 N1 C51 55.2(5) 2_656 .
N2 Fe1 N1 C51 -129.8(6) 2_656 .
N3 Fe1 N1 C11 146.5(6) . .
N3 Fe1 N1 C11 -32.0(7) 2_656 .
N1 Fe1 N1 C11 -121.8(7) 2_656 .
N2 Fe1 N1 C11 53.1(6) 2_656 .
C32 S1 C31 C21 121.1(7) 2_666 .
C32 S1 C31 C41 -63.4(7) 2_666 .
C41 C31 C21 C11 1.8(12) . .
S1 C31 C21 C11 177.5(6) . .
C52 N2 C12 C22 -3.2(12) . .
Fe1 N2 C12 C22 168.6(6) . .
C32 C22 C12 N2 -2.2(12) . .
C52 C42 C32 C22 -5.5(11) . .
C52 C42 C32 S1 -179.8(6) . 2_646
C12 C22 C32 C42 6.3(11) . .
C12 C22 C32 S1 -179.1(6) . 2_646
C12 N2 C52 C42 4.2(11) . .
Fe1 N2 C52 C42 -167.8(5) . .
C32 C42 C52 N2 0.3(11) . .
C51 N1 C11 C21 -1.1(12) . .
Fe1 N1 C11 C21 176.0(6) . .
C31 C21 C11 N1 -0.4(13) . .
C21 C31 C41 C51 -1.9(11) . .
S1 C31 C41 C51 -177.6(6) . .
S3 S3' C3 N3 -177(5) . .
S3' S3 C3 N3 178(3) . .
S3' C3 N3 Fe1 77(7) . .
S3 C3 N3 Fe1 -98(5) . .
N1 Fe1 N3 C3 -179(3) . .
N1 Fe1 N3 C3 94(3) 2_656 .
N2 Fe1 N3 C3 3(3) . .
N2 Fe1 N3 C3 -88(3) 2_656 .
C11 N1 C51 C41 1.0(11) . .
Fe1 N1 C51 C41 -176.2(6) . .
C31 C41 C51 N1 0.5(11) . .
